data_1500005
loop_
_publ_author_name
'Ritu Bala'
'Raj Pal Sharma'
'Rajni Sharma'
'Juan M. Salas'
'Miguel Quir\'os'
'William T.A. Harrison'

_publ_contact_author_address
;
     Departamento de Qu\'imica Inorg\'anica
     Facultad de Ciencias
     Universidad de Granada
     18071 Granada
     SPAIN
;
_publ_contact_author_email mquiros@ugr.es
_publ_contact_author_fax 34-58-248526
_publ_contact_author_name 'Miguel Quir\'os'
_publ_contact_author_phone 34-58-240441
_publ_section_title
;
 Cationic cobaltammines as anion receptors: Synthesis, characterization
 an X-ray structure of bis-(hexaamminecobalt(III))
 tris-(hydrogenarsenate) tetrahydrate
;
_journal_name_full 'Journal of Molecular Structure'
_journal_page_first 174
_journal_page_last 180
_journal_paper_doi 10.1016/j.molstruc.2006.05.047
_journal_volume 828
_journal_year 2007
_chemical_formula_moiety '2(Co H18 N6 3+), 3(As H O4 2-), 4(H2 O)'
_chemical_formula_sum 'As3 Co2 H47 N12 O16'
_chemical_formula_weight 814.12
_chemical_name_systematic
; 
  Hexaammine cobalt(III) hydrogenarseniate tetrahydrate 
;
_space_group_IT_number 56
_symmetry_cell_setting orthorhombic
_symmetry_space_group_name_Hall '-P 2ab 2ac'
_symmetry_space_group_name_H-M 'P c c n'
_atom_sites_solution_hydrogens mixed
_atom_sites_solution_primary direct
_atom_sites_solution_secondary difmap
_audit_creation_method SHELXL-97
_cell_angle_alpha 90.00
_cell_angle_beta 90.00
_cell_angle_gamma 90.00
_cell_formula_units_Z 8
_cell_length_a 27.4534(16)
_cell_length_b 13.1997(8)
_cell_length_c 14.4680(8)
_cell_measurement_reflns_used 5510
_cell_measurement_temperature 298(2)
_cell_measurement_theta_max 28.3
_cell_measurement_theta_min 2.8
_cell_volume 5242.9(5)
_computing_cell_refinement 'Bruker SMART'
_computing_data_collection 'Bruker SMART (Bruker, 1999)'
_computing_data_reduction 'Bruker SAINT (Bruker, 1999)'
_computing_molecular_graphics 'Xtal_GX (Hall & du Boulay, 1997)'
_computing_publication_material SHELXL-97
_computing_structure_refinement 'SHELXL-97 (Sheldrick, 1997a)'
_computing_structure_solution 'SHELXS-97 (Sheldrick, 1997b)'
_diffrn_ambient_temperature 298(2)
_diffrn_detector_area_resol_mean 8.26
_diffrn_measured_fraction_theta_full 0.993
_diffrn_measured_fraction_theta_max 0.939
_diffrn_measurement_device_type 'Bruker SMART APEX CCD system'
_diffrn_measurement_method '\f and \w scans'
_diffrn_radiation_monochromator graphite
_diffrn_radiation_source 'fine-focus sealed tube'
_diffrn_radiation_type MoK\a
_diffrn_radiation_wavelength 0.71073
_diffrn_reflns_av_R_equivalents 0.0303
_diffrn_reflns_av_sigmaI/netI 0.0255
_diffrn_reflns_limit_h_max 30
_diffrn_reflns_limit_h_min -36
_diffrn_reflns_limit_k_max 17
_diffrn_reflns_limit_k_min -11
_diffrn_reflns_limit_l_max 19
_diffrn_reflns_limit_l_min -18
_diffrn_reflns_number 31491
_diffrn_reflns_theta_full 27.40
_diffrn_reflns_theta_max 28.35
_diffrn_reflns_theta_min 1.71
_diffrn_standards_decay_% -0.2
_diffrn_standards_number 790
_exptl_absorpt_coefficient_mu 5.106
_exptl_absorpt_correction_T_max 0.329
_exptl_absorpt_correction_T_min 0.199
_exptl_absorpt_correction_type multi-scan
_exptl_absorpt_process_details 'Bruker SADABS (Bruker, 1999)'
_exptl_crystal_colour red
_exptl_crystal_density_diffrn 2.063
_exptl_crystal_density_method 'not measured'
_exptl_crystal_description irregular
_exptl_crystal_F_000 3296
_exptl_crystal_size_max 0.45
_exptl_crystal_size_mid 0.35
_exptl_crystal_size_min 0.28
_refine_diff_density_max 0.394
_refine_diff_density_min -0.758
_refine_diff_density_rms 0.162
_refine_ls_extinction_method none
_refine_ls_goodness_of_fit_ref 1.071
_refine_ls_hydrogen_treatment mixed
_refine_ls_matrix_type full
_refine_ls_number_parameters 344
_refine_ls_number_reflns 6156
_refine_ls_number_restraints 11
_refine_ls_restrained_S_all 1.070
_refine_ls_R_factor_all 0.0335
_refine_ls_R_factor_gt 0.0264
_refine_ls_shift/su_max 0.002
_refine_ls_shift/su_mean 0.000
_refine_ls_structure_factor_coef Fsqd
_refine_ls_weighting_details 'calc w=1/[\s^2^(Fo^2^)+(0.0300P)^2^+2.0000P] where P=(Fo^2^+2Fc^2^)/3'
_refine_ls_weighting_scheme calc
_refine_ls_wR_factor_gt 0.0600
_refine_ls_wR_factor_ref 0.0622
_reflns_number_gt 5283
_reflns_number_total 6156
_reflns_threshold_expression I>2\s(I)
_cod_data_source_file coars.cif
_cod_data_source_block coars
_cod_database_code 1500005

loop_
_symmetry_equiv_pos_as_xyz
'x, y, z'
'-x+1/2, -y+1/2, z'
'-x, y+1/2, -z+1/2'
'x+1/2, -y, -z+1/2'
'-x, -y, -z'
'x-1/2, y-1/2, -z'
'x, -y-1/2, z-1/2'
'-x-1/2, y, z-1/2'

loop_
_atom_site_label
_atom_site_type_symbol
_atom_site_fract_x
_atom_site_fract_y
_atom_site_fract_z
_atom_site_U_iso_or_equiv
_atom_site_adp_type
_atom_site_occupancy
_atom_site_symmetry_multiplicity
_atom_site_calc_flag
_atom_site_refinement_flags
As1 As 0.130092(8) 0.479236(17) 0.520124(15) 0.01652(6) Uani 1 1 d .
O11 O 0.18316(6) 0.46595(14) 0.57271(14) 0.0363(5) Uani 1 1 d .
O12 O 0.13058(6) 0.57148(13) 0.44140(11) 0.0285(4) Uani 1 1 d .
O13 O 0.10883(6) 0.36985(13) 0.47834(11) 0.0270(4) Uani 1 1 d .
O14 O 0.08749(7) 0.52004(14) 0.60086(12) 0.0325(4) Uani 1 1 d D
H14 H 0.0936(11) 0.498(2) 0.6524(10) 0.039 Uiso 1 1 d D
As2 As 0.383002(8) 0.509787(16) 0.355549(15) 0.01521(6) Uani 1 1 d .
O21 O 0.32882(6) 0.45467(14) 0.36382(13) 0.0350(4) Uani 1 1 d .
O22 O 0.38011(6) 0.63576(12) 0.34866(12) 0.0277(4) Uani 1 1 d .
O23 O 0.41711(6) 0.46071(13) 0.27005(10) 0.0251(4) Uani 1 1 d .
O24 O 0.41773(7) 0.47863(15) 0.45093(12) 0.0339(5) Uani 1 1 d D
H24 H 0.4084(11) 0.508(2) 0.4975(13) 0.041 Uiso 1 1 d D
As3 As 0.126132(8) 0.504839(17) 0.191494(15) 0.01561(6) Uani 1 1 d .
O31 O 0.12092(6) 0.38040(13) 0.17634(13) 0.0328(4) Uani 1 1 d .
O32 O 0.10261(6) 0.57195(13) 0.10474(11) 0.0284(4) Uani 1 1 d .
O33 O 0.18305(5) 0.53646(14) 0.21959(12) 0.0274(4) Uani 1 1 d .
O34 O 0.08862(6) 0.53446(16) 0.28470(12) 0.0341(4) Uani 1 1 d D
H34 H 0.1048(9) 0.541(2) 0.3317(12) 0.041 Uiso 1 1 d D
Co1 Co 0.2500 0.2500 0.20528(3) 0.01370(9) Uani 1 2 d S
N11 N 0.18223(6) 0.20380(15) 0.20526(13) 0.0213(4) Uani 1 1 d .
H111 H 0.1626 0.2568 0.1977 0.026 Uiso 1 1 d R
H112 H 0.1756 0.1737 0.2588 0.026 Uiso 1 1 d R
H113 H 0.1777 0.1601 0.1592 0.026 Uiso 1 1 d R
N12 N 0.23381(7) 0.34957(14) 0.30192(13) 0.0213(4) Uani 1 1 d .
H121 H 0.2610 0.3792 0.3216 0.026 Uiso 1 1 d R
H122 H 0.2193 0.3184 0.3490 0.026 Uiso 1 1 d R
H123 H 0.2138 0.3962 0.2787 0.026 Uiso 1 1 d R
N13 N 0.23285(7) 0.34732(15) 0.10891(13) 0.0220(4) Uani 1 1 d .
H131 H 0.2597 0.3774 0.0882 0.026 Uiso 1 1 d R
H132 H 0.2127 0.3938 0.1319 0.026 Uiso 1 1 d R
H133 H 0.2183 0.3150 0.0626 0.026 Uiso 1 1 d R
Co2 Co 0.2500 0.7500 0.37388(3) 0.01467(9) Uani 1 2 d S
N21 N 0.20042(6) 0.75894(15) 0.27651(13) 0.0222(4) Uani 1 1 d .
H211 H 0.2128 0.7909 0.2277 0.027 Uiso 1 1 d R
H212 H 0.1748 0.7932 0.2976 0.027 Uiso 1 1 d R
H213 H 0.1912 0.6969 0.2601 0.027 Uiso 1 1 d R
N22 N 0.24489(7) 0.60134(14) 0.37708(14) 0.0230(4) Uani 1 1 d .
H221 H 0.2235 0.5809 0.3348 0.028 Uiso 1 1 d R
H222 H 0.2349 0.5818 0.4328 0.028 Uiso 1 1 d R
H223 H 0.2738 0.5740 0.3652 0.028 Uiso 1 1 d R
N23 N 0.19836(7) 0.75950(16) 0.46830(13) 0.0235(4) Uani 1 1 d .
H231 H 0.1779 0.8092 0.4534 0.028 Uiso 1 1 d R
H232 H 0.2117 0.7724 0.5231 0.028 Uiso 1 1 d R
H233 H 0.1822 0.7011 0.4709 0.028 Uiso 1 1 d R
Co3 Co 0.500335(9) 0.23345(2) 0.323171(18) 0.01361(7) Uani 1 1 d .
N31 N 0.49909(7) 0.12149(15) 0.23287(13) 0.0243(4) Uani 1 1 d .
H311 H 0.4958 0.1467 0.1762 0.029 Uiso 1 1 d R
H312 H 0.4741 0.0808 0.2453 0.029 Uiso 1 1 d R
H313 H 0.5267 0.0865 0.2363 0.029 Uiso 1 1 d R
N32 N 0.42913(6) 0.24057(15) 0.31918(13) 0.0191(4) Uani 1 1 d .
H321 H 0.4198 0.3042 0.3087 0.023 Uiso 1 1 d R
H322 H 0.4170 0.2197 0.3730 0.023 Uiso 1 1 d R
H323 H 0.4181 0.2009 0.2740 0.023 Uiso 1 1 d R
N33 N 0.49713(7) 0.13298(15) 0.42392(13) 0.0221(4) Uani 1 1 d .
H331 H 0.5075 0.1612 0.4762 0.027 Uiso 1 1 d R
H332 H 0.5160 0.0803 0.4100 0.027 Uiso 1 1 d R
H333 H 0.4665 0.1121 0.4310 0.027 Uiso 1 1 d R
N34 N 0.57191(6) 0.22872(14) 0.32525(13) 0.0193(4) Uani 1 1 d .
H341 H 0.5830 0.2159 0.2687 0.023 Uiso 1 1 d R
H342 H 0.5816 0.1801 0.3636 0.023 Uiso 1 1 d R
H343 H 0.5835 0.2881 0.3445 0.023 Uiso 1 1 d R
N35 N 0.50202(7) 0.34359(15) 0.41390(13) 0.0221(4) Uani 1 1 d .
H351 H 0.5304 0.3760 0.4097 0.027 Uiso 1 1 d R
H352 H 0.4987 0.3182 0.4705 0.027 Uiso 1 1 d R
H353 H 0.4778 0.3867 0.4026 0.027 Uiso 1 1 d R
N36 N 0.50184(7) 0.33439(15) 0.22481(13) 0.0229(4) Uani 1 1 d .
H361 H 0.4786 0.3802 0.2347 0.027 Uiso 1 1 d R
H362 H 0.4968 0.3043 0.1706 0.027 Uiso 1 1 d R
H363 H 0.5308 0.3649 0.2243 0.027 Uiso 1 1 d R
O1W O 0.44273(6) 0.23180(15) 0.07825(13) 0.0326(4) Uani 1 1 d D
H11W H 0.4225(8) 0.1912(18) 0.0976(19) 0.039 Uiso 1 1 d D
H12W H 0.4275(9) 0.2776(16) 0.0538(18) 0.039 Uiso 1 1 d D
O2W O 0.18274(7) 0.23201(14) 0.44574(14) 0.0324(4) Uani 1 1 d D
H21W H 0.1718(10) 0.1761(11) 0.4341(19) 0.039 Uiso 1 1 d D
H22W H 0.1604(7) 0.2694(18) 0.4606(19) 0.039 Uiso 1 1 d D
O3W O 0.25632(7) 0.62011(15) 0.11730(14) 0.0347(4) Uani 1 1 d D
H31W H 0.2767(8) 0.5777(17) 0.1027(19) 0.042 Uiso 1 1 d D
H32W H 0.2329(7) 0.593(2) 0.1420(18) 0.042 Uiso 1 1 d D
O4W O 0.56469(7) 0.22926(15) 0.55638(15) 0.0356(4) Uani 1 1 d D
H41W H 0.5828(9) 0.1801(15) 0.555(2) 0.043 Uiso 1 1 d D
H42W H 0.5812(9) 0.2732(17) 0.5810(19) 0.043 Uiso 1 1 d D

loop_
_atom_site_aniso_label
_atom_site_aniso_U_11
_atom_site_aniso_U_22
_atom_site_aniso_U_33
_atom_site_aniso_U_23
_atom_site_aniso_U_13
_atom_site_aniso_U_12
As1 0.01578(11) 0.01439(12) 0.01939(13) -0.00033(8) -0.00301(8) 0.00180(9)
O11 0.0223(9) 0.0293(10) 0.0574(13) -0.0021(9) -0.0188(8) 0.0040(8)
O12 0.0376(10) 0.0221(9) 0.0258(9) 0.0062(7) 0.0006(7) -0.0005(8)
O13 0.0280(9) 0.0203(9) 0.0327(10) -0.0054(7) -0.0029(7) -0.0041(7)
O14 0.0366(10) 0.0397(12) 0.0211(9) 0.0026(8) 0.0055(8) 0.0222(9)
As2 0.01432(11) 0.01365(11) 0.01765(12) -0.00077(8) 0.00021(8) 0.00294(8)
O21 0.0198(9) 0.0339(11) 0.0512(12) 0.0023(9) 0.0026(8) -0.0063(8)
O22 0.0318(9) 0.0138(8) 0.0375(10) -0.0024(7) -0.0088(7) 0.0046(7)
O23 0.0269(9) 0.0289(9) 0.0196(8) -0.0021(7) 0.0046(7) 0.0109(7)
O24 0.0400(11) 0.0426(12) 0.0192(9) -0.0032(8) -0.0061(8) 0.0238(9)
As3 0.01360(11) 0.01458(12) 0.01866(12) -0.00069(9) -0.00169(8) 0.00230(8)
O31 0.0407(10) 0.0163(9) 0.0414(11) -0.0001(8) -0.0071(8) -0.0022(8)
O32 0.0363(10) 0.0259(9) 0.0230(9) 0.0008(7) -0.0069(7) 0.0125(8)
O33 0.0161(8) 0.0333(10) 0.0328(10) -0.0003(8) -0.0027(7) -0.0050(7)
O34 0.0214(9) 0.0584(13) 0.0226(9) -0.0058(9) 0.0000(7) 0.0121(9)
Co1 0.01098(19) 0.0122(2) 0.0179(2) 0.000 0.000 -0.00039(15)
N11 0.0161(9) 0.0217(10) 0.0261(10) 0.0003(8) 0.0006(8) -0.0029(8)
N12 0.0220(10) 0.0160(10) 0.0258(10) -0.0029(8) 0.0003(8) 0.0026(8)
N13 0.0190(10) 0.0231(11) 0.0238(10) 0.0046(8) 0.0001(8) -0.0001(8)
Co2 0.01092(19) 0.0130(2) 0.0201(2) 0.000 0.000 0.00126(15)
N21 0.0164(9) 0.0233(11) 0.0268(11) -0.0016(8) -0.0009(8) 0.0025(8)
N22 0.0202(10) 0.0177(10) 0.0310(11) -0.0005(8) -0.0002(8) 0.0002(8)
N23 0.0185(9) 0.0266(11) 0.0253(11) 0.0007(8) 0.0007(8) 0.0027(8)
Co3 0.01063(14) 0.01224(15) 0.01798(15) 0.00023(11) 0.00103(11) 0.00057(10)
N31 0.0200(10) 0.0227(11) 0.0302(11) -0.0073(9) -0.0020(8) 0.0019(8)
N32 0.0136(9) 0.0201(10) 0.0234(10) 0.0027(8) 0.0004(7) 0.0020(7)
N33 0.0179(10) 0.0204(10) 0.0280(11) 0.0053(8) 0.0017(8) 0.0011(8)
N34 0.0154(9) 0.0189(10) 0.0237(10) 0.0002(8) 0.0011(7) 0.0006(7)
N35 0.0210(10) 0.0192(10) 0.0262(10) -0.0030(8) 0.0023(8) 0.0014(8)
N36 0.0214(10) 0.0230(11) 0.0244(10) 0.0044(8) 0.0009(8) -0.0010(8)
O1W 0.0253(10) 0.0359(12) 0.0367(11) 0.0084(9) -0.0023(8) -0.0036(8)
O2W 0.0278(10) 0.0282(11) 0.0410(11) -0.0033(9) 0.0006(8) 0.0012(8)
O3W 0.0329(11) 0.0251(10) 0.0462(12) 0.0055(9) 0.0123(9) 0.0027(8)
O4W 0.0294(10) 0.0287(11) 0.0488(12) -0.0021(9) -0.0124(9) 0.0009(8)

loop_
_atom_type_symbol
_atom_type_description
_atom_type_scat_dispersion_real
_atom_type_scat_dispersion_imag
_atom_type_scat_source
N N 0.0061 0.0033 'International Tables Vol C Tables 4.2.6.8 and 6.1.1.4'
H H 0.0000 0.0000 'International Tables Vol C Tables 4.2.6.8 and 6.1.1.4'
O O 0.0106 0.0060 'International Tables Vol C Tables 4.2.6.8 and 6.1.1.4'
As As 0.0499 2.0058 'International Tables Vol C Tables 4.2.6.8 and 6.1.1.4'
Co Co 0.3494 0.9721 'International Tables Vol C Tables 4.2.6.8 and 6.1.1.4'

loop_
_geom_angle_atom_site_label_1
_geom_angle_atom_site_label_2
_geom_angle_atom_site_label_3
_geom_angle
_geom_angle_site_symmetry_1
_geom_angle_site_symmetry_3
O11 As1 O12 112.63(9) . .
O11 As1 O13 112.51(9) . .
O12 As1 O13 112.76(8) . .
O11 As1 O14 108.46(9) . .
O12 As1 O14 103.77(8) . .
O13 As1 O14 106.01(9) . .
As1 O14 H14 111(2) . .
O21 As2 O22 113.50(9) . .
O21 As2 O23 112.53(9) . .
O22 As2 O23 111.51(9) . .
O21 As2 O24 109.44(10) . .
O22 As2 O24 108.14(9) . .
O23 As2 O24 100.88(8) . .
As2 O24 H24 112(2) . .
O31 As3 O32 113.10(9) . .
O31 As3 O33 111.09(9) . .
O32 As3 O33 114.44(9) . .
O31 As3 O34 105.84(10) . .
O32 As3 O34 103.57(8) . .
O33 As3 O34 108.01(8) . .
As3 O34 H34 110(2) . .
N13 Co1 N13 88.91(12) . 2
N13 Co1 N11 91.38(8) . 2
N13 Co1 N11 88.61(8) 2 2
N13 Co1 N11 88.61(8) . .
N13 Co1 N11 91.38(8) 2 .
N11 Co1 N11 179.98(11) 2 .
N13 Co1 N12 90.77(8) . .
N13 Co1 N12 178.94(8) 2 .
N11 Co1 N12 90.39(8) 2 .
N11 Co1 N12 89.63(8) . .
N13 Co1 N12 178.94(8) . 2
N13 Co1 N12 90.77(8) 2 2
N11 Co1 N12 89.63(8) 2 2
N11 Co1 N12 90.39(8) . 2
N12 Co1 N12 89.56(11) . 2
Co1 N11 H111 109.4 . .
Co1 N11 H112 109.5 . .
H111 N11 H112 109.5 . .
Co1 N11 H113 109.5 . .
H111 N11 H113 109.5 . .
H112 N11 H113 109.5 . .
Co1 N12 H121 109.3 . .
Co1 N12 H122 109.6 . .
H121 N12 H122 109.5 . .
Co1 N12 H123 109.5 . .
H121 N12 H123 109.5 . .
H122 N12 H123 109.5 . .
Co1 N13 H131 109.5 . .
Co1 N13 H132 109.6 . .
H131 N13 H132 109.5 . .
Co1 N13 H133 109.3 . .
H131 N13 H133 109.5 . .
H132 N13 H133 109.5 . .
N21 Co2 N21 88.25(11) . 2_565
N21 Co2 N22 90.37(8) . 2_565
N21 Co2 N22 91.57(8) 2_565 2_565
N21 Co2 N22 91.57(8) . .
N21 Co2 N22 90.37(8) 2_565 .
N22 Co2 N22 177.30(12) 2_565 .
N21 Co2 N23 177.95(8) . 2_565
N21 Co2 N23 89.71(8) 2_565 2_565
N22 Co2 N23 89.76(8) 2_565 2_565
N22 Co2 N23 88.37(8) . 2_565
N21 Co2 N23 89.70(8) . .
N21 Co2 N23 177.95(8) 2_565 .
N22 Co2 N23 88.37(8) 2_565 .
N22 Co2 N23 89.76(8) . .
N23 Co2 N23 92.35(11) 2_565 .
Co2 N21 H211 109.5 . .
Co2 N21 H212 109.5 . .
H211 N21 H212 109.5 . .
Co2 N21 H213 109.5 . .
H211 N21 H213 109.5 . .
H212 N21 H213 109.5 . .
Co2 N22 H221 109.4 . .
Co2 N22 H222 109.4 . .
H221 N22 H222 109.5 . .
Co2 N22 H223 109.6 . .
H221 N22 H223 109.5 . .
H222 N22 H223 109.5 . .
Co2 N23 H231 109.5 . .
Co2 N23 H232 109.5 . .
H231 N23 H232 109.5 . .
Co2 N23 H233 109.4 . .
H231 N23 H233 109.5 . .
H232 N23 H233 109.5 . .
N36 Co3 N32 88.10(8) . .
N36 Co3 N35 88.94(8) . .
N32 Co3 N35 90.44(8) . .
N36 Co3 N34 90.67(8) . .
N32 Co3 N34 178.76(8) . .
N35 Co3 N34 89.41(8) . .
N36 Co3 N33 178.43(8) . .
N32 Co3 N33 90.54(8) . .
N35 Co3 N33 90.28(8) . .
N34 Co3 N33 90.69(8) . .
N36 Co3 N31 91.66(8) . .
N32 Co3 N31 89.95(8) . .
N35 Co3 N31 179.30(9) . .
N34 Co3 N31 90.21(8) . .
N33 Co3 N31 89.14(9) . .
Co3 N31 H311 109.4 . .
Co3 N31 H312 109.4 . .
H311 N31 H312 109.5 . .
Co3 N31 H313 109.7 . .
H311 N31 H313 109.5 . .
H312 N31 H313 109.5 . .
Co3 N32 H321 109.7 . .
Co3 N32 H322 109.4 . .
H321 N32 H322 109.5 . .
Co3 N32 H323 109.4 . .
H321 N32 H323 109.5 . .
H322 N32 H323 109.5 . .
Co3 N33 H331 109.4 . .
Co3 N33 H332 109.3 . .
H331 N33 H332 109.5 . .
Co3 N33 H333 109.6 . .
H331 N33 H333 109.5 . .
H332 N33 H333 109.5 . .
Co3 N34 H341 109.6 . .
Co3 N34 H342 109.4 . .
H341 N34 H342 109.5 . .
Co3 N34 H343 109.5 . .
H341 N34 H343 109.5 . .
H342 N34 H343 109.5 . .
Co3 N35 H351 109.4 . .
Co3 N35 H352 109.6 . .
H351 N35 H352 109.5 . .
Co3 N35 H353 109.5 . .
H351 N35 H353 109.5 . .
H352 N35 H353 109.5 . .
Co3 N36 H361 109.4 . .
Co3 N36 H362 109.5 . .
H361 N36 H362 109.5 . .
Co3 N36 H363 109.5 . .
H361 N36 H363 109.5 . .
H362 N36 H363 109.5 . .
H11W O1W H12W 106(3) . .
H21W O2W H22W 109(3) . .
H31W O3W H32W 111(3) . .
H41W O4W H42W 104(3) . .

loop_
_geom_bond_atom_site_label_1
_geom_bond_atom_site_label_2
_geom_bond_distance
_geom_bond_site_symmetry_2
As1 O11 1.6530(16) .
As1 O12 1.6673(16) .
As1 O13 1.6706(16) .
As1 O14 1.7386(17) .
O14 H14 0.816(10) .
As2 O21 1.6601(17) .
As2 O22 1.6676(16) .
As2 O23 1.6813(15) .
As2 O24 1.7271(17) .
O24 H24 0.817(10) .
As3 O31 1.6632(17) .
As3 O32 1.6665(16) .
As3 O33 1.6677(15) .
As3 O34 1.7413(17) .
O34 H34 0.817(10) .
Co1 N13 1.9535(18) .
Co1 N13 1.9535(18) 2
Co1 N11 1.9578(17) 2
Co1 N11 1.9578(17) .
Co1 N12 1.9697(18) .
Co1 N12 1.9698(18) 2
N11 H111 0.8901 .
N11 H112 0.8901 .
N11 H113 0.8900 .
N12 H121 0.8900 .
N12 H122 0.8900 .
N12 H123 0.8900 .
N13 H131 0.8900 .
N13 H132 0.8901 .
N13 H133 0.8901 .
Co2 N21 1.9623(18) .
Co2 N21 1.9623(18) 2_565
Co2 N22 1.9679(19) 2_565
Co2 N22 1.9679(19) .
Co2 N23 1.9727(19) 2_565
Co2 N23 1.9728(19) .
N21 H211 0.8902 .
N21 H212 0.8901 .
N21 H213 0.8901 .
N22 H221 0.8900 .
N22 H222 0.8901 .
N22 H223 0.8900 .
N23 H231 0.8900 .
N23 H232 0.8900 .
N23 H233 0.8900 .
Co3 N36 1.9500(19) .
Co3 N32 1.9580(17) .
Co3 N35 1.9592(19) .
Co3 N34 1.9663(17) .
Co3 N33 1.9726(18) .
Co3 N31 1.9729(19) .
N31 H311 0.8900 .
N31 H312 0.8900 .
N31 H313 0.8900 .
N32 H321 0.8901 .
N32 H322 0.8901 .
N32 H323 0.8900 .
N33 H331 0.8900 .
N33 H332 0.8900 .
N33 H333 0.8900 .
N34 H341 0.8901 .
N34 H342 0.8901 .
N34 H343 0.8901 .
N35 H351 0.8900 .
N35 H352 0.8901 .
N35 H353 0.8902 .
N36 H361 0.8901 .
N36 H362 0.8901 .
N36 H363 0.8901 .
O1W H11W 0.821(10) .
O1W H12W 0.816(10) .
O2W H21W 0.814(10) .
O2W H22W 0.816(10) .
O3W H31W 0.819(10) .
O3W H32W 0.815(10) .
O4W H41W 0.816(10) .
O4W H42W 0.818(10) .

loop_
_geom_hbond_atom_site_label_D
_geom_hbond_atom_site_label_H
_geom_hbond_atom_site_label_A
_geom_hbond_distance_DH
_geom_hbond_distance_HA
_geom_hbond_distance_DA
_geom_hbond_angle_DHA
_geom_hbond_site_symmetry_A
O14 H14 O23 0.816(10) 1.798(15) 2.573(2) 158(3) 8_656
O24 H24 O32 0.817(10) 1.793(11) 2.604(2) 171(3) 8_656
O34 H34 O12 0.817(10) 1.783(11) 2.590(2) 169(3) .
N11 H111 O31 0.89 2.02 2.906(3) 176.8 .
N11 H112 O21 0.89 2.28 3.119(3) 157.4 2
N11 H113 O11 0.89 2.09 2.949(3) 162.9 7_565
N12 H121 O21 0.89 2.20 3.087(2) 177.4 .
N12 H122 O2W 0.89 2.07 2.950(3) 172.5 .
N12 H123 O33 0.89 2.21 3.073(3) 164.2 .
N13 H131 O11 0.89 1.97 2.836(3) 164.5 8_655
N13 H133 O2W 0.89 2.05 2.926(3) 168.9 7_565
N21 H211 O3W 0.89 2.16 3.044(3) 174.9 2_565
N21 H212 O22 0.89 1.92 2.813(2) 177.3 2_565
N21 H213 O33 0.89 2.21 3.087(3) 169.2 .
N22 H223 O21 0.89 2.18 3.016(3) 155.9 .
N22 H221 O33 0.89 2.09 2.968(2) 170.2 .
N23 H232 O3W 0.89 2.58 3.095(3) 117.4 8_656
N23 H231 O22 0.89 2.32 3.090(3) 145.4 2_565
N23 H233 O12 0.89 2.26 3.126(3) 163.6 .
N31 H311 O1W 0.89 2.32 3.085(3) 143.9 .
N31 H313 O23 0.89 2.27 3.130(3) 163.2 3_645
N32 H321 O23 0.89 2.14 3.010(3) 164.6 .
N32 H322 O13 0.89 2.06 2.918(2) 162.9 2
N32 H323 O31 0.89 2.07 2.951(3) 168.6 2
N33 H331 O4W 0.89 2.15 2.955(3) 150.2 .
N33 H333 O13 0.89 2.19 3.014(2) 153.2 2
N33 H332 O14 0.89 2.12 2.916(2) 147.9 6_656
N34 H341 O22 0.89 2.24 3.094(3) 160.3 3_645
N34 H342 O14 0.89 2.18 2.985(3) 150.3 6_656
N34 H343 O32 0.89 2.06 2.942(3) 173.6 4_565
N35 H351 O32 0.89 2.11 2.990(2) 170.1 4_565
N35 H352 O1W 0.89 2.29 3.049(3) 143.6 7_566
N35 H353 O24 0.89 2.16 2.970(3) 150.3 .
N36 H361 O23 0.89 2.06 2.936(2) 167.8 .
N36 H362 O1W 0.89 2.21 2.994(3) 146.0 .
N36 H363 O34 0.89 2.07 2.948(3) 166.6 4_565
O1W H11W O31 0.821(10) 1.900(13) 2.695(3) 162(3) 2
O1W H12W O13 0.816(10) 1.915(11) 2.723(3) 170(3) 8_655
O2W H21W O21 0.814(10) 2.003(16) 2.753(3) 153(3) 2
O2W H22W O13 0.816(10) 1.957(11) 2.766(3) 171(3) .
O3W H31W O11 0.819(10) 1.892(11) 2.705(3) 172(3) 8_655
O3W H32W O33 0.815(10) 1.923(11) 2.731(2) 170(3) .
O4W H41W O12 0.816(10) 1.945(11) 2.759(3) 174(3) 6_656
O4W H42W O22 0.818(10) 1.899(11) 2.713(3) 173(3) 5_666
